data_4062077
_journal_name_full Organometallics
_journal_year 2003
_chemical_formula_sum 'C13 H23 I N2 O Pd'
_chemical_formula_weight 456.63
_space_group_IT_number 15
_symmetry_cell_setting monoclinic
_symmetry_space_group_name_Hall '-C 2yc'
_symmetry_space_group_name_H-M 'C 1 2/c 1'
_cell_angle_alpha 90.00
_cell_angle_beta 94.3133(2)
_cell_angle_gamma 90.00
_cell_formula_units_Z 8
_cell_length_a 13.2933(2)
_cell_length_b 9.4297(2)
_cell_length_c 26.1751(5)
_cell_measurement_temperature 173(2)
_cell_volume 3271.80(15)
_diffrn_ambient_temperature 173(2)
_exptl_crystal_density_diffrn 1.854
_cod_depositor_comments
;
The following automatic conversions were performed:
'_symmetry_cell_setting' value 'Monoclinic' changed to 'monoclinic'
according to '/home/saulius/struct/CIF-dictionaries/cif_core.dic'
dictionary named 'cif_core.dic' version 2.4.1 from 2010-06-29.

Automatic conversion script
Id: cif_fix_enum 1527 2010-12-29 10:47:43Z saulius 
;
_cod_original_sg_symbol_H-M 'C 2/c'
_cod_database_code 4062077

loop_
_symmetry_equiv_pos_as_xyz
'x, y, z'
'-x, y, -z+1/2'
'x+1/2, y+1/2, z'
'-x+1/2, y+1/2, -z+1/2'
'-x, -y, -z'
'x, -y, z-1/2'
'-x+1/2, -y+1/2, -z'
'x+1/2, -y+1/2, z-1/2'

loop_
_atom_site_label
_atom_site_type_symbol
_atom_site_fract_x
_atom_site_fract_y
_atom_site_fract_z
_atom_site_U_iso_or_equiv
_atom_site_adp_type
_atom_site_occupancy
_atom_site_symmetry_multiplicity
_atom_site_calc_flag
_atom_site_refinement_flags
_atom_site_disorder_assembly
_atom_site_disorder_group
Pd1 Pd 0.53924(4) 0.02743(6) 0.397075(19) 0.0296(3) Uani 1 1 d . . .
I1 I 0.50260(4) 0.28352(6) 0.42692(2) 0.0535(3) Uani 1 1 d . . .
O1 O 0.1369(8) -0.0308(13) 0.2607(4) 0.122(4) Uani 1 1 d . . .
N1 N 0.5751(5) -0.1817(7) 0.3705(2) 0.0418(16) Uani 1 1 d . . .
N2 N 0.6808(5) 0.0044(7) 0.4462(3) 0.0369(14) Uani 1 1 d . . .
C1 C 0.5150(7) -0.2923(9) 0.3941(4) 0.053(2) Uani 1 1 d . . .
H1A H 0.5335 -0.3856 0.3813 0.079 Uiso 1 1 calc R . .
H1B H 0.4431 -0.2751 0.3853 0.079 Uiso 1 1 calc R . .
H1C H 0.5286 -0.2895 0.4314 0.079 Uiso 1 1 calc R . .
C2 C 0.5621(8) -0.2004(11) 0.3149(3) 0.059(2) Uani 1 1 d . . .
H2A H 0.5802 -0.2976 0.3061 0.088 Uiso 1 1 calc R . .
H2B H 0.6058 -0.1336 0.2983 0.088 Uiso 1 1 calc R . .
H2C H 0.4915 -0.1825 0.3030 0.088 Uiso 1 1 calc R . .
C3 C 0.6843(6) -0.1974(9) 0.3869(3) 0.048(2) Uani 1 1 d . . .
H3A H 0.7246 -0.1414 0.3638 0.058 Uiso 1 1 calc R . .
H3B H 0.7040 -0.2982 0.3841 0.058 Uiso 1 1 calc R . .
C4 C 0.7074(7) -0.1471(9) 0.4421(3) 0.047(2) Uani 1 1 d . . .
H4A H 0.6682 -0.2038 0.4655 0.056 Uiso 1 1 calc R . .
H4B H 0.7800 -0.1605 0.4523 0.056 Uiso 1 1 calc R . .
C5 C 0.7596(6) 0.0965(10) 0.4269(4) 0.050(2) Uani 1 1 d . . .
H5A H 0.8223 0.0859 0.4488 0.075 Uiso 1 1 calc R . .
H5B H 0.7374 0.1955 0.4273 0.075 Uiso 1 1 calc R . .
H5C H 0.7715 0.0689 0.3917 0.075 Uiso 1 1 calc R . .
C6 C 0.6720(7) 0.0378(11) 0.5009(3) 0.054(2) Uani 1 1 d . . .
H6A H 0.7378 0.0252 0.5199 0.080 Uiso 1 1 calc R . .
H6B H 0.6227 -0.0260 0.5149 0.080 Uiso 1 1 calc R . .
H6C H 0.6498 0.1362 0.5043 0.080 Uiso 1 1 calc R . .
C7 C 0.4077(10) 0.1028(16) 0.3046(4) 0.089(4) Uani 1 1 d . . .
H7A H 0.4609 0.1611 0.2944 0.107 Uiso 1 1 calc R . .
C8 C 0.3060(13) 0.0765(18) 0.2710(4) 0.117(7) Uani 1 1 d . . .
H8A H 0.2930 0.1170 0.2379 0.140 Uiso 1 1 calc R . .
C9 C 0.2359(10) -0.0108(16) 0.2933(6) 0.087(4) Uani 1 1 d . . .
C10 C 0.2417(9) -0.0672(14) 0.3356(5) 0.076(3) Uani 1 1 d . . .
H10A H 0.1873 -0.1196 0.3478 0.091 Uiso 1 1 calc R . .
C11 C 0.3277(6) -0.0508(11) 0.3631(4) 0.059(3) Uani 1 1 d . . .
H11A H 0.3350 -0.0994 0.3950 0.071 Uiso 1 1 calc R . .
C12 C 0.4100(7) 0.0315(9) 0.3501(3) 0.046(2) Uani 1 1 d . . .
C13 C 0.147(2) 0.022(2) 0.2149(5) 0.214(16) Uani 1 1 d . . .
H13A H 0.0832 0.0118 0.1938 0.321 Uiso 1 1 calc R . .
H13B H 0.2002 -0.0300 0.1987 0.321 Uiso 1 1 calc R . .
H13C H 0.1652 0.1222 0.2178 0.321 Uiso 1 1 calc R . .

loop_
_atom_site_aniso_label
_atom_site_aniso_U_11
_atom_site_aniso_U_22
_atom_site_aniso_U_33
_atom_site_aniso_U_23
_atom_site_aniso_U_13
_atom_site_aniso_U_12
Pd1 0.0268(4) 0.0253(5) 0.0370(4) 0.0041(2) 0.0041(3) -0.0007(2)
I1 0.0436(5) 0.0286(5) 0.0882(6) -0.0033(3) 0.0054(3) 0.0041(2)
O1 0.085(7) 0.162(12) 0.119(8) -0.012(7) -0.001(6) 0.016(6)
N1 0.059(4) 0.031(4) 0.036(3) 0.002(3) 0.007(3) -0.004(3)
N2 0.032(3) 0.030(3) 0.049(4) -0.003(3) 0.003(3) -0.006(3)
C1 0.060(6) 0.031(5) 0.066(6) -0.001(4) -0.005(4) -0.022(4)
C2 0.072(7) 0.057(6) 0.047(5) -0.011(4) 0.007(4) 0.012(5)
C3 0.043(5) 0.039(5) 0.064(5) -0.001(4) 0.006(4) 0.011(4)
C4 0.046(5) 0.022(4) 0.072(5) -0.002(4) -0.002(4) 0.001(3)
C5 0.028(4) 0.038(5) 0.085(6) 0.003(4) 0.007(4) -0.013(4)
C6 0.047(5) 0.068(7) 0.044(5) -0.004(4) -0.006(4) -0.002(4)
C7 0.098(9) 0.120(11) 0.049(6) 0.007(6) -0.001(5) 0.060(8)
C8 0.175(15) 0.131(13) 0.042(6) 0.006(7) -0.003(7) 0.129(13)
C9 0.071(8) 0.105(11) 0.090(10) -0.034(8) 0.031(7) 0.010(7)
C10 0.087(8) 0.060(7) 0.079(8) -0.014(6) 0.000(6) 0.010(6)
C11 0.034(4) 0.064(6) 0.079(6) -0.042(5) 0.000(4) 0.000(4)
C12 0.037(4) 0.052(6) 0.050(5) -0.003(4) 0.003(3) 0.015(4)
C13 0.39(4) 0.21(2) 0.052(8) 0.033(10) 0.084(14) 0.23(3)

loop_
_geom_bond_atom_site_label_1
_geom_bond_atom_site_label_2
_geom_bond_distance
_geom_bond_site_symmetry_2
_geom_bond_publ_flag
Pd1 C12 2.036(9) . ?
Pd1 N1 2.156(7) . ?
Pd1 N2 2.208(7) . ?
Pd1 I1 2.5954(7) . ?
O1 C13 1.313(18) . ?
O1 C9 1.525(17) . ?
N1 C2 1.464(10) . ?
N1 C1 1.477(10) . ?
N1 C3 1.490(11) . ?
N2 C4 1.478(10) . ?
N2 C5 1.479(10) . ?
N2 C6 1.481(11) . ?
C3 C4 1.530(12) . ?
C7 C12 1.366(14) . ?
C7 C8 1.58(2) . ?
C8 C9 1.40(2) . ?
C9 C10 1.226(19) . ?
C10 C11 1.313(15) . ?
C11 C12 1.404(14) . ?
